data_1576365
loop_
_publ_author_name
'Wieprecht, Nele'
'Krummenacher, Ivo'
'W\"ust, Leonie'
'Michel, Maximilian'
'Neder, Marco'
'H\"afner, Andreas'
'Karg, Jordan'
'Braunschweig, Holger'

_publ_section_title
;
 Boraindenes as versatile precursors to benzannulated boron heterocycles
;
_journal_name_full 'Chemical Science'
_journal_paper_doi 10.1039/D5SC08526H
_journal_year 2025
_chemical_formula_moiety 'C30 H27 B, C5 H12'
_chemical_formula_sum 'C35 H39 B'
_chemical_formula_weight 470.47
_space_group_crystal_system triclinic
_space_group_IT_number 2
_space_group_name_Hall '-P 1'
_space_group_name_H-M_alt 'P -1'
_atom_sites_solution_hydrogens geom
_atom_sites_solution_primary dual
_atom_sites_solution_secondary difmap
_audit_creation_date 2024-10-02
_audit_creation_method 'CIF-fill 1.5g (K.Radacki, 2005-23)'
_audit_update_record
;
2025-11-03 deposited with the CCDC.	2025-12-01 downloaded from the CCDC.
;
_cell_angle_alpha 106.738(3)
_cell_angle_beta 90.918(3)
_cell_angle_gamma 99.982(3)
_cell_formula_units_Z 2
_cell_length_a 9.5538(4)
_cell_length_b 10.0705(3)
_cell_length_c 15.4814(5)
_cell_measurement_reflns_used 9006
_cell_measurement_temperature 100(2)
_cell_measurement_theta_max 72.4850
_cell_measurement_theta_min 2.9720
_cell_volume 1401.35(9)
_computing_cell_refinement 'CrysAlisPro 1.171.41.112a (Rigaku OD, 2021)'
_computing_data_collection 'CrysAlisPro 1.171.41.112a (Rigaku OD, 2021)'
_computing_data_reduction 'CrysAlisPro 1.171.41.112a (Rigaku OD, 2021)'
_computing_molecular_graphics 'ShelXLe (Huebschle et all, 2011)'
_computing_publication_material 'SHELXL-2018/3 (Sheldrick, 2018)'
_computing_structure_refinement 'SHELXL-2018/3 (Sheldrick, 2018)'
_computing_structure_solution 'SHELXT 2014/5 (Sheldrick, 2014)''
_diffrn_ambient_environment N~2~
_diffrn_ambient_temperature 100(2)
_diffrn_detector HPA
_diffrn_detector_area_resol_mean 10.0
_diffrn_detector_type 'HyPix Arc150'
_diffrn_measured_fraction_theta_full 0.989
_diffrn_measured_fraction_theta_max 0.939
_diffrn_measurement_details
;
 List of Runs (angles in degrees, time in seconds):
 --------------------------------------------------------------------------
  1  \w     35.00 107.00   0.50    0.10    --   76.88-140.00-155.00  144
  2  \w     36.00  61.00   0.50    0.10    --   58.63-140.00-155.00   50
  3  \w     43.00  68.00   0.50    0.10    --   71.40-140.00-155.00   50
  4  \w     50.00  99.00   0.50    0.10    --   80.80-122.00-129.95   98
  5  \w     72.00  99.00   0.50    0.10    --   76.88-131.00  18.00   54
  6  \w     33.00  59.00   0.50    0.10    --   58.63-126.00  60.00   52
  7  \w     21.00  82.00   0.50    0.10    --   58.63-126.00  90.00  122
  8  \w     44.00  91.00   0.50    0.10    --   76.88-112.00  90.00   94
  9  \w     41.00  67.00   0.50    0.10    --   76.88-112.00  30.00   52
 10  \w     30.00  55.00   0.50    0.10    --   58.63-131.00  18.00   50
 11  \w     39.00  90.00   0.50    0.10    --   76.88-112.00 -30.00  102
 12  \w     51.00  98.00   0.50    0.10    --   80.80-119.00 -86.25   94
 13  \w     61.00 107.00   0.50    0.10    --   76.88  15.00  30.00   92
 14  \w     45.00 122.00   0.50    0.10    --   76.88  15.00  90.00  154
 15  \w     64.00  89.00   0.50    0.10    --   76.88  15.00 150.00   50
 16  \w     74.00 120.00   0.50    0.10    --   76.88  15.00 -30.00   92
 17  \w    -68.00 -39.00   0.50    0.10    --  -60.27 140.00 -96.00   58
 18  \w    -81.00 -49.00   0.50    0.10    --  -69.75 140.00 -96.00   64
 19  \w    -92.00 -66.00   0.50    0.10    --  -75.18 140.00 -96.00   52
 20  \w    -55.00 -18.00   0.50    0.10    --  -60.27 126.00-150.00   74
 21  \w    -85.00 -60.00   0.50    0.10    --  -69.75 131.00  89.00   50
 22  \w    -91.00 -66.00   0.50    0.10    --  -75.18 131.00  89.00   50
 23  \w    -77.00 -27.00   0.50    0.10    --  -69.75 126.00 150.00  100
 24  \w    -61.00 -36.00   0.50    0.10    --  -78.50 118.00 173.54   50
 25  \w    -51.00 -22.00   0.50    0.10    --  -60.27 131.00  89.00   58
 26  \w    -97.00 -66.00   0.50    0.10    --  -78.50 118.00 173.54   62
 27  \w    -99.00 -42.00   0.50    0.10    --  -78.50 122.00  66.59  114
 28  \w    -86.00 -35.00   0.50    0.10    --  -75.18 112.00  30.00  102
 29  \w    -97.00 -48.00   0.50    0.10    --  -78.50 118.00  48.58   98
 30  \w    -98.00 -52.00   0.50    0.10    --  -78.50 121.00 -23.20   92
 31  \w    -89.00 -34.00   0.50    0.10    --  -75.18 112.00-120.00  110
 32  \w   -106.00 -35.00   0.50    0.10    --  -60.27 -15.00 -60.00  142
 33  \w    -91.00 -55.00   0.50    0.10    --  -60.27 -15.00-120.00   72
 34  \w    -73.00 -40.00   0.50    0.10    --  -69.75 -15.00-150.00   66
 35  \w   -109.00 -84.00   0.50    0.10    --  -69.75 -15.00-150.00   50
 36  \w   -115.00 -37.00   0.50    0.10    --  -69.75 -15.00  30.00  156
 37  \w   -104.00 -44.00   0.50    0.10    --  -75.18 -15.00  90.00  120
 38  \w    -96.00 -47.00   0.50    0.10    --  -75.18 -15.00 150.00   98
;
_diffrn_measurement_device 'four-circle diffractometer'
_diffrn_measurement_device_type 'Rigaku XtaLAB Synergy-R'
_diffrn_measurement_method '\w scans'
_diffrn_orient_matrix_type
;
 CrysAlisPro convention (1999,Acta A55,543-557)
;
_diffrn_orient_matrix_UB_11 -0.1100399000
_diffrn_orient_matrix_UB_12 0.0650567000
_diffrn_orient_matrix_UB_13 0.0623539000
_diffrn_orient_matrix_UB_21 0.0992484000
_diffrn_orient_matrix_UB_22 0.0168369000
_diffrn_orient_matrix_UB_23 0.0833873000
_diffrn_orient_matrix_UB_31 0.0705702000
_diffrn_orient_matrix_UB_32 0.1480409000
_diffrn_orient_matrix_UB_33 -0.0031050000
_diffrn_radiation_monochromator 'multi-layer mirror'
_diffrn_radiation_probe x-ray
_diffrn_radiation_type CuK\a
_diffrn_radiation_wavelength 1.54184
_diffrn_radiation_xray_symbol K-L~2,3~
_diffrn_reflns_av_R_equivalents 0.0428
_diffrn_reflns_av_unetI/netI 0.0465
_diffrn_reflns_Laue_measured_fraction_full 0.989
_diffrn_reflns_Laue_measured_fraction_max 0.939
_diffrn_reflns_limit_h_max 11
_diffrn_reflns_limit_h_min -11
_diffrn_reflns_limit_k_max 12
_diffrn_reflns_limit_k_min -9
_diffrn_reflns_limit_l_max 18
_diffrn_reflns_limit_l_min -19
_diffrn_reflns_number 17960
_diffrn_reflns_point_group_measured_fraction_full 0.989
_diffrn_reflns_point_group_measured_fraction_max 0.939
_diffrn_reflns_theta_full 67.684
_diffrn_reflns_theta_max 73.013
_diffrn_reflns_theta_min 2.988
_diffrn_source 'rotating-anode X-ray tube'
_diffrn_source_type 'PhotonJet-R X-ray Source'
_exptl_absorpt_coefficient_mu 0.459
_exptl_absorpt_correction_T_max 1.00000
_exptl_absorpt_correction_T_min 0.69223
_exptl_absorpt_correction_type multi-scan
_exptl_absorpt_process_details
;
 CrysAlisPro 1.171.41.112a (Rigaku Oxford Diffraction, 2021) Empirical 
 absorption correction using spherical harmonics, implemented in SCALE3 
 ABSPACK scaling algorithm.
;
_exptl_crystal_colour 'clear light red'
_exptl_crystal_density_diffrn 1.115
_exptl_crystal_description block
_exptl_crystal_F_000 508
_exptl_crystal_preparation
;
 For data collection the crystal was immersed in a film of perfluoropolyether 
 oil, mounted on a polyimide loop and transferred to stream of cold nitrogen 
 (Oxford Cryostream 800).
;
_exptl_crystal_size_max 0.270
_exptl_crystal_size_mid 0.210
_exptl_crystal_size_min 0.100
_refine_diff_density_max 0.726
_refine_diff_density_min -0.378
_refine_diff_density_rms 0.076
_refine_ls_extinction_method none
_refine_ls_goodness_of_fit_ref 1.066
_refine_ls_hydrogen_treatment constr
_refine_ls_matrix_type full
_refine_ls_number_parameters 379
_refine_ls_number_reflns 5278
_refine_ls_number_restraints 163
_refine_ls_restrained_S_all 1.067
_refine_ls_R_factor_all 0.1043
_refine_ls_R_factor_gt 0.0850
_refine_ls_shift/su_max 0.000
_refine_ls_shift/su_mean 0.000
_refine_ls_structure_factor_coef Fsqd
_refine_ls_weighting_details
;
 w=1/[\s^2^(Fo^2^)+(0.1991P)^2^] where P=(Fo^2^+2Fc^2^)/3
;
_refine_ls_weighting_scheme calc
_refine_ls_wR_factor_gt 0.2517
_refine_ls_wR_factor_ref 0.2749
_reflns_Friedel_coverage 0.000
_reflns_number_gt 3820
_reflns_number_total 5278
_reflns_threshold_expression 'I > 2\s(I)'
_cod_data_source_file d5sc08526h2.cif
_cod_data_source_block 1Dur
_cod_database_code 1576365
_shelx_shelxl_version_number 2018/3
_shelx_space_group_comment
;
 The symmetry employed for this shelxl refinement is uniquely defined by the 
 following loop, which should always be used as a source of symmetry 
 information in preference to the above space-group names. They are only 
 intended as comments.
;
_shelx_estimated_absorpt_t_min 0.886
_shelx_estimated_absorpt_t_max 0.956

loop_
_space_group_symop_operation_xyz
'x, y, z'
'-x, -y, -z'

loop_
_atom_site_label
_atom_site_type_symbol
_atom_site_fract_x
_atom_site_fract_y
_atom_site_fract_z
_atom_site_U_iso_or_equiv
_atom_site_adp_type
_atom_site_occupancy
_atom_site_site_symmetry_order
_atom_site_calc_flag
_atom_site_refinement_flags_posn
_atom_site_refinement_flags_adp
_atom_site_refinement_flags_occupancy
_atom_site_disorder_assembly
_atom_site_disorder_group
C1_1 C 0.4443(3) 0.6594(2) 0.18545(16) 0.0406(6) Uani 1 1 d . . . . .
C2_1 C 0.4152(3) 0.7657(2) 0.15389(16) 0.0412(6) Uani 1 1 d . . . . .
C3_1 C 0.4992(3) 0.9062(2) 0.20824(17) 0.0428(6) Uani 1 1 d . . . . .
C8_1 C 0.5846(3) 0.8882(2) 0.27829(17) 0.0429(6) Uani 1 1 d . . . . .
B1_1 B 0.5596(3) 0.7255(3) 0.26734(19) 0.0430(7) Uani 1 1 d . . . . .
C4_1 C 0.4970(3) 1.0384(2) 0.20040(18) 0.0472(6) Uani 1 1 d . . . . .
H6_1 H 0.439027 1.050251 0.153718 0.057 Uiso 1 1 calc R U . . .
C5_1 C 0.5820(3) 1.1555(3) 0.26272(19) 0.0501(7) Uani 1 1 d . . . . .
H7_1 H 0.582146 1.247336 0.257625 0.060 Uiso 1 1 calc R U . . .
C6_1 C 0.6650(3) 1.1397(3) 0.33084(18) 0.0495(7) Uani 1 1 d . . . . .
H8_1 H 0.721584 1.220249 0.372548 0.059 Uiso 1 1 calc R U . . .
C7_1 C 0.6665(3) 1.0050(3) 0.33911(17) 0.0479(6) Uani 1 1 d . . . . .
H9_1 H 0.723742 0.994198 0.386467 0.058 Uiso 1 1 calc R U . . .
C1_3 C 0.3808(3) 0.5077(2) 0.14832(16) 0.0404(6) Uani 1 1 d . . . . .
C2_3 C 0.3568(3) 0.4387(2) 0.05547(17) 0.0421(6) Uani 1 1 d . . . . .
H2_3 H 0.378647 0.490504 0.013365 0.051 Uiso 1 1 calc R U . . .
C3_3 C 0.3012(3) 0.2946(2) 0.02442(18) 0.0452(6) Uani 1 1 d . . . . .
H3_3 H 0.286902 0.248964 -0.038793 0.054 Uiso 1 1 calc R U . . .
C4_3 C 0.2666(3) 0.2174(3) 0.08388(19) 0.0478(6) Uani 1 1 d . . . . .
H4_3 H 0.228005 0.119339 0.062128 0.057 Uiso 1 1 calc R U . . .
C5_3 C 0.2892(3) 0.2852(3) 0.17657(19) 0.0490(6) Uani 1 1 d . . . . .
H5_3 H 0.264402 0.233369 0.218322 0.059 Uiso 1 1 calc R U . . .
C6_3 C 0.3475(3) 0.4275(2) 0.20799(17) 0.0444(6) Uani 1 1 d . . . . .
H6_3 H 0.365191 0.471507 0.271233 0.053 Uiso 1 1 calc R U . . .
C1_4 C 0.3070(3) 0.7568(2) 0.08177(17) 0.0425(6) Uani 1 1 d . . . . .
C2_4 C 0.3401(3) 0.8252(3) 0.01530(17) 0.0456(6) Uani 1 1 d . . . . .
H2_4 H 0.434393 0.873245 0.013862 0.055 Uiso 1 1 calc R U . . .
C3_4 C 0.2345(3) 0.8222(3) -0.04820(17) 0.0485(6) Uani 1 1 d . . . . .
H3_4 H 0.257508 0.867056 -0.093716 0.058 Uiso 1 1 calc R U . . .
C4_4 C 0.0963(3) 0.7549(3) -0.04604(18) 0.0508(7) Uani 1 1 d . . . . .
H4_4 H 0.024007 0.756280 -0.088471 0.061 Uiso 1 1 calc R U . . .
C5_4 C 0.0636(3) 0.6853(3) 0.01829(18) 0.0488(6) Uani 1 1 d . . . . .
H5_4 H -0.030713 0.636659 0.019042 0.059 Uiso 1 1 calc R U . . .
C6_4 C 0.1685(3) 0.6864(3) 0.08168(17) 0.0450(6) Uani 1 1 d . . . . .
H6_4 H 0.145276 0.638445 0.125603 0.054 Uiso 1 1 calc R U . . .
C1_2 C 0.6397(3) 0.6537(2) 0.32451(16) 0.0402(6) Uani 1 1 d . . . . .
C2_2 C 0.7419(3) 0.5734(2) 0.28494(16) 0.0422(6) Uani 1 1 d . . . . .
C3_2 C 0.8191(3) 0.5138(3) 0.33660(18) 0.0458(6) Uani 1 1 d . . . . .
C4_2 C 0.7928(3) 0.5368(3) 0.42811(18) 0.0484(6) Uani 1 1 d . . . . .
H4_2 H 0.845380 0.497104 0.463625 0.058 Uiso 1 1 calc R U . . .
C5_2 C 0.6924(3) 0.6158(3) 0.46916(17) 0.0463(6) Uani 1 1 d . . . . .
C6_2 C 0.6154(3) 0.6753(3) 0.41708(17) 0.0440(6) Uani 1 1 d . . . . .
C7_2 C 0.7686(3) 0.5539(3) 0.18642(18) 0.0490(6) Uani 1 1 d . . . . .
H7A_2 H 0.727281 0.457095 0.150825 0.074 Uiso 1 1 calc R U . . .
H7B_2 H 0.871389 0.571775 0.179796 0.074 Uiso 1 1 calc R U . . .
H7C_2 H 0.724287 0.620313 0.164792 0.074 Uiso 1 1 calc R U . . .
C8_2 C 0.9301(3) 0.4285(3) 0.2968(2) 0.0565(7) Uani 1 1 d . . . . .
H8A_2 H 0.884399 0.343327 0.249540 0.085 Uiso 1 1 calc R U . . .
H8B_2 H 0.976712 0.401668 0.344387 0.085 Uiso 1 1 calc R U . . .
H8C_2 H 1.001284 0.485180 0.270595 0.085 Uiso 1 1 calc R U . . .
C9_2 C 0.6688(3) 0.6360(3) 0.56745(18) 0.0554(7) Uani 1 1 d . . . . .
H9A_2 H 0.570831 0.592660 0.573534 0.083 Uiso 1 1 calc R U . . .
H9B_2 H 0.684610 0.737152 0.599719 0.083 Uiso 1 1 calc R U . . .
H9C_2 H 0.735503 0.591528 0.593231 0.083 Uiso 1 1 calc R U . . .
C10_2 C 0.5032(3) 0.7561(3) 0.45889(19) 0.0549(7) Uani 1 1 d . . . . .
H10A_2 H 0.458522 0.789037 0.413482 0.082 Uiso 1 1 calc R U . . .
H10B_2 H 0.547089 0.837411 0.509462 0.082 Uiso 1 1 calc R U . . .
H10C_2 H 0.430818 0.694638 0.481017 0.082 Uiso 1 1 calc R U . . .
C1_5 C 0.9715(9) 0.9971(11) 0.1941(6) 0.0668(17) Uani 0.839(4) 1 d D U P A 1
H1A_5 H 0.987484 1.085841 0.178360 0.100 Uiso 0.839(4) 1 calc R U P A 1
H1B_5 H 0.871941 0.974643 0.207770 0.100 Uiso 0.839(4) 1 calc R U P A 1
H1C_5 H 0.992482 0.921041 0.143103 0.100 Uiso 0.839(4) 1 calc R U P A 1
C2_5 C 1.0677(5) 1.0122(5) 0.2756(4) 0.0819(12) Uani 0.839(4) 1 d D U P A 1
H2A_5 H 1.167396 1.027182 0.258643 0.098 Uiso 0.839(4) 1 calc R U P A 1
H2B_5 H 1.055568 1.098706 0.323003 0.098 Uiso 0.839(4) 1 calc R U P A 1
C3_5 C 1.0479(5) 0.8960(4) 0.3153(3) 0.0737(11) Uani 0.839(4) 1 d D U P A 1
H3A_5 H 1.062327 0.809348 0.268898 0.088 Uiso 0.839(4) 1 calc R U P A 1
H3B_5 H 0.948272 0.879697 0.332212 0.088 Uiso 0.839(4) 1 calc R U P A 1
C4_5 C 1.1483(6) 0.9194(5) 0.3994(4) 0.0837(13) Uani 0.839(4) 1 d D U P A 1
H4A_5 H 1.248617 0.935735 0.383659 0.100 Uiso 0.839(4) 1 calc R U P A 1
H4B_5 H 1.133035 1.004012 0.447331 0.100 Uiso 0.839(4) 1 calc R U P A 1
C5_5 C 1.1211(5) 0.7973(5) 0.4323(3) 0.0816(13) Uani 0.839(4) 1 d D U P A 1
H5A_5 H 1.023312 0.784419 0.450793 0.122 Uiso 0.839(4) 1 calc R U P A 1
H5B_5 H 1.187991 0.811414 0.484177 0.122 Uiso 0.839(4) 1 calc R U P A 1
H5C_5 H 1.133653 0.713312 0.384092 0.122 Uiso 0.839(4) 1 calc R U P A 1
C1_15 C 0.945(6) 0.982(7) 0.190(4) 0.068(5) Uani 0.161(4) 1 d D U P A 2
H1A_15 H 1.025118 1.014044 0.157326 0.102 Uiso 0.161(4) 1 calc R U P A 2
H1B_15 H 0.902052 1.062310 0.221424 0.102 Uiso 0.161(4) 1 calc R U P A 2
H1C_15 H 0.873541 0.911705 0.146151 0.102 Uiso 0.161(4) 1 calc R U P A 2
C2_15 C 0.997(2) 0.917(2) 0.2557(15) 0.068(3) Uani 0.161(4) 1 d D U P A 2
H2A_15 H 0.992893 0.816208 0.223371 0.081 Uiso 0.161(4) 1 calc R U P A 2
H2B_15 H 0.925803 0.920857 0.301952 0.081 Uiso 0.161(4) 1 calc R U P A 2
C3_15 C 1.139(2) 0.971(2) 0.3051(16) 0.073(2) Uani 0.161(4) 1 d D U P A 2
H3A_15 H 1.141093 1.068656 0.343684 0.088 Uiso 0.161(4) 1 calc R U P A 2
H3B_15 H 1.211038 0.975173 0.260298 0.088 Uiso 0.161(4) 1 calc R U P A 2
C4_15 C 1.184(3) 0.886(3) 0.3647(18) 0.080(3) Uani 0.161(4) 1 d D U P A 2
H4A_15 H 1.166543 0.928509 0.428831 0.096 Uiso 0.161(4) 1 calc R U P A 2
H4B_15 H 1.131838 0.786875 0.344327 0.096 Uiso 0.161(4) 1 calc R U P A 2
C5_15 C 1.339(2) 0.894(3) 0.352(2) 0.135(7) Uani 0.161(4) 1 d D U P A 2
H5A_15 H 1.368095 0.809073 0.358845 0.202 Uiso 0.161(4) 1 calc R U P A 2
H5B_15 H 1.392490 0.977460 0.397211 0.202 Uiso 0.161(4) 1 calc R U P A 2
H5C_15 H 1.357392 0.901395 0.291220 0.202 Uiso 0.161(4) 1 calc R U P A 2

loop_
_atom_site_aniso_label
_atom_site_aniso_U_11
_atom_site_aniso_U_22
_atom_site_aniso_U_33
_atom_site_aniso_U_23
_atom_site_aniso_U_13
_atom_site_aniso_U_12
C1_1 0.0496(13) 0.0376(12) 0.0345(12) 0.0112(10) 0.0009(10) 0.0073(10)
C2_1 0.0495(13) 0.0398(12) 0.0342(13) 0.0104(10) 0.0027(10) 0.0086(10)
C3_1 0.0495(14) 0.0407(13) 0.0377(13) 0.0111(10) 0.0032(11) 0.0077(10)
C8_1 0.0520(14) 0.0393(13) 0.0366(13) 0.0106(10) 0.0009(11) 0.0073(10)
B1_1 0.0533(16) 0.0433(15) 0.0322(14) 0.0103(11) 0.0050(12) 0.0098(12)
C4_1 0.0604(16) 0.0390(13) 0.0436(14) 0.0139(11) 0.0015(12) 0.0102(11)
C5_1 0.0673(17) 0.0363(13) 0.0470(15) 0.0127(11) 0.0059(13) 0.0093(11)
C6_1 0.0628(17) 0.0392(13) 0.0414(14) 0.0070(10) 0.0000(12) 0.0049(11)
C7_1 0.0597(15) 0.0436(14) 0.0367(13) 0.0076(10) -0.0020(11) 0.0073(11)
C1_3 0.0467(13) 0.0374(12) 0.0371(13) 0.0105(10) -0.0027(10) 0.0090(10)
C2_3 0.0479(13) 0.0441(13) 0.0357(13) 0.0130(10) -0.0011(10) 0.0105(10)
C3_3 0.0511(14) 0.0416(13) 0.0396(14) 0.0050(10) -0.0026(11) 0.0119(10)
C4_3 0.0532(15) 0.0377(13) 0.0517(16) 0.0122(11) -0.0038(12) 0.0088(11)
C5_3 0.0592(16) 0.0406(13) 0.0496(16) 0.0186(11) -0.0034(12) 0.0075(11)
C6_3 0.0572(15) 0.0382(13) 0.0375(13) 0.0124(10) -0.0016(11) 0.0069(11)
C1_4 0.0543(14) 0.0376(12) 0.0368(13) 0.0105(10) -0.0015(11) 0.0135(10)
C2_4 0.0572(15) 0.0418(13) 0.0386(14) 0.0128(10) -0.0008(11) 0.0095(11)
C3_4 0.0687(17) 0.0445(14) 0.0352(13) 0.0119(10) -0.0002(12) 0.0183(12)
C4_4 0.0642(17) 0.0522(15) 0.0366(14) 0.0085(11) -0.0057(12) 0.0211(12)
C5_4 0.0519(15) 0.0505(14) 0.0422(14) 0.0084(11) -0.0009(11) 0.0145(11)
C6_4 0.0561(15) 0.0418(13) 0.0381(13) 0.0119(10) 0.0003(11) 0.0121(11)
C1_2 0.0493(13) 0.0349(12) 0.0341(12) 0.0095(9) -0.0022(10) 0.0030(10)
C2_2 0.0536(14) 0.0371(12) 0.0337(13) 0.0097(9) -0.0028(10) 0.0046(10)
C3_2 0.0539(15) 0.0422(13) 0.0400(14) 0.0115(10) -0.0036(11) 0.0069(11)
C4_2 0.0570(15) 0.0453(14) 0.0426(15) 0.0168(11) -0.0097(12) 0.0037(11)
C5_2 0.0547(15) 0.0460(13) 0.0360(13) 0.0136(10) -0.0045(11) 0.0022(11)
C6_2 0.0536(14) 0.0413(13) 0.0359(13) 0.0115(10) -0.0007(11) 0.0058(11)
C7_2 0.0660(17) 0.0454(14) 0.0368(14) 0.0116(10) 0.0011(12) 0.0144(12)
C8_2 0.0642(17) 0.0558(16) 0.0522(17) 0.0154(13) -0.0022(13) 0.0198(13)
C9_2 0.0695(18) 0.0601(17) 0.0383(15) 0.0197(12) -0.0014(13) 0.0084(14)
C10_2 0.0672(18) 0.0561(16) 0.0444(15) 0.0161(12) 0.0079(13) 0.0167(13)
C1_5 0.084(5) 0.056(3) 0.063(3) 0.019(3) 0.012(3) 0.018(3)
C2_5 0.079(3) 0.073(2) 0.098(3) 0.038(2) -0.003(2) 0.004(2)
C3_5 0.077(2) 0.065(2) 0.077(2) 0.0183(18) 0.001(2) 0.0124(18)
C4_5 0.079(3) 0.091(3) 0.079(3) 0.018(2) -0.010(2) 0.023(2)
C5_5 0.081(3) 0.083(3) 0.063(3) 0.010(2) -0.014(2) -0.012(2)
C1_15 0.080(9) 0.062(9) 0.071(8) 0.032(7) 0.000(7) 0.016(8)
C2_15 0.074(5) 0.060(4) 0.079(5) 0.037(4) -0.003(4) 0.012(4)
C3_15 0.073(4) 0.068(4) 0.081(4) 0.029(4) -0.002(4) 0.011(4)
C4_15 0.078(5) 0.077(5) 0.081(5) 0.019(4) -0.007(4) 0.014(4)
C5_15 0.105(10) 0.145(14) 0.126(15) -0.010(13) -0.019(11) 0.036(11)

loop_
_atom_type_symbol
_atom_type_description
_atom_type_scat_dispersion_real
_atom_type_scat_dispersion_imag
_atom_type_scat_source
C C 0.0181 0.0091 'International Tables Vol C Tables 4.2.6.8 and 6.1.1.4'
H H 0.0000 0.0000 'International Tables Vol C Tables 4.2.6.8 and 6.1.1.4'
B B 0.0090 0.0039 'International Tables Vol C Tables 4.2.6.8 and 6.1.1.4'

loop_
_exptl_crystal_face_index_h
_exptl_crystal_face_index_k
_exptl_crystal_face_index_l
_exptl_crystal_face_perp_dist
1 1 2 0.0972
-1 -1 -2 0.0886
0 1 -1 0.0952
1 0 2 0.1172
-1 0 -2 0.1059
-1 1 -2 0.1050
1 -2 2 0.1508
-1 2 -2 0.1046
2 0 1 0.0702
-2 0 -1 0.0763
-1 -2 1 0.1003
1 -2 1 0.1336
-1 2 -1 0.0999
1 0 0 0.0541
-1 0 0 0.0623
0 2 -1 0.1001
2 2 -1 0.0710
-2 -2 1 0.0878
0 -2 1 0.1173
2 1 -1 0.0573
-1 1 0 0.1042
1 -1 0 0.1022
2 0 -1 0.0500
1 1 -1 0.0693
1 -2 0 0.1136
2 1 -2 0.0577
2 -1 -1 0.0761
-2 -1 2 0.0837
-1 0 1 0.0632
1 0 -1 0.0571
1 -2 -2 0.0974
1 -1 -2 0.0881
1 1 -2 0.0862
1 2 -2 0.0830
-1 0 2 0.0887
-1 1 2 0.1115
-1 -2 2 0.1144
-1 -1 2 0.1137
0 -2 -1 0.1058
-2 0 1 0.0496

loop_
_geom_angle_atom_site_label_1
_geom_angle_atom_site_label_2
_geom_angle_atom_site_label_3
_geom_angle
_geom_angle_site_symmetry_1
_geom_angle_site_symmetry_3
_geom_angle_publ_flag
C2_1 C1_1 C1_3 126.1(2) . . ?
C2_1 C1_1 B1_1 108.2(2) . . ?
C1_3 C1_1 B1_1 125.7(2) . . ?
C1_1 C2_1 C1_4 127.9(2) . . ?
C1_1 C2_1 C3_1 111.5(2) . . ?
C1_4 C2_1 C3_1 120.4(2) . . ?
C4_1 C3_1 C8_1 120.8(2) . . ?
C4_1 C3_1 C2_1 129.5(2) . . ?
C8_1 C3_1 C2_1 109.6(2) . . ?
C7_1 C8_1 C3_1 119.4(2) . . ?
C7_1 C8_1 B1_1 133.6(2) . . ?
C3_1 C8_1 B1_1 107.0(2) . . ?
C1_2 B1_1 C8_1 125.6(2) . . ?
C1_2 B1_1 C1_1 130.6(2) . . ?
C8_1 B1_1 C1_1 103.8(2) . . ?
C3_1 C4_1 C5_1 118.7(2) . . ?
C3_1 C4_1 H6_1 120.7 . . ?
C5_1 C4_1 H6_1 120.7 . . ?
C6_1 C5_1 C4_1 121.1(2) . . ?
C6_1 C5_1 H7_1 119.4 . . ?
C4_1 C5_1 H7_1 119.4 . . ?
C5_1 C6_1 C7_1 120.2(2) . . ?
C5_1 C6_1 H8_1 119.9 . . ?
C7_1 C6_1 H8_1 119.9 . . ?
C8_1 C7_1 C6_1 119.8(2) . . ?
C8_1 C7_1 H9_1 120.1 . . ?
C6_1 C7_1 H9_1 120.1 . . ?
C6_3 C1_3 C2_3 117.9(2) . . ?
C6_3 C1_3 C1_1 119.1(2) . . ?
C2_3 C1_3 C1_1 123.0(2) . . ?
C3_3 C2_3 C1_3 120.4(2) . . ?
C3_3 C2_3 H2_3 119.8 . . ?
C1_3 C2_3 H2_3 119.8 . . ?
C4_3 C3_3 C2_3 121.1(2) . . ?
C4_3 C3_3 H3_3 119.5 . . ?
C2_3 C3_3 H3_3 119.5 . . ?
C3_3 C4_3 C5_3 119.0(2) . . ?
C3_3 C4_3 H4_3 120.5 . . ?
C5_3 C4_3 H4_3 120.5 . . ?
C6_3 C5_3 C4_3 120.3(2) . . ?
C6_3 C5_3 H5_3 119.8 . . ?
C4_3 C5_3 H5_3 119.8 . . ?
C5_3 C6_3 C1_3 121.2(2) . . ?
C5_3 C6_3 H6_3 119.4 . . ?
C1_3 C6_3 H6_3 119.4 . . ?
C6_4 C1_4 C2_4 118.8(2) . . ?
C6_4 C1_4 C2_1 120.2(2) . . ?
C2_4 C1_4 C2_1 121.0(2) . . ?
C3_4 C2_4 C1_4 119.8(2) . . ?
C3_4 C2_4 H2_4 120.1 . . ?
C1_4 C2_4 H2_4 120.1 . . ?
C4_4 C3_4 C2_4 120.8(2) . . ?
C4_4 C3_4 H3_4 119.6 . . ?
C2_4 C3_4 H3_4 119.6 . . ?
C3_4 C4_4 C5_4 119.6(2) . . ?
C3_4 C4_4 H4_4 120.2 . . ?
C5_4 C4_4 H4_4 120.2 . . ?
C4_4 C5_4 C6_4 120.1(3) . . ?
C4_4 C5_4 H5_4 120.0 . . ?
C6_4 C5_4 H5_4 120.0 . . ?
C5_4 C6_4 C1_4 120.9(2) . . ?
C5_4 C6_4 H6_4 119.6 . . ?
C1_4 C6_4 H6_4 119.6 . . ?
C2_2 C1_2 C6_2 120.1(2) . . ?
C2_2 C1_2 B1_1 119.8(2) . . ?
C6_2 C1_2 B1_1 120.0(2) . . ?
C3_2 C2_2 C1_2 120.3(2) . . ?
C3_2 C2_2 C7_2 120.3(2) . . ?
C1_2 C2_2 C7_2 119.4(2) . . ?
C2_2 C3_2 C4_2 118.3(2) . . ?
C2_2 C3_2 C8_2 121.8(2) . . ?
C4_2 C3_2 C8_2 119.9(2) . . ?
C5_2 C4_2 C3_2 122.7(2) . . ?
C5_2 C4_2 H4_2 118.7 . . ?
C3_2 C4_2 H4_2 118.7 . . ?
C4_2 C5_2 C6_2 118.8(2) . . ?
C4_2 C5_2 C9_2 120.1(2) . . ?
C6_2 C5_2 C9_2 121.2(3) . . ?
C5_2 C6_2 C1_2 119.8(2) . . ?
C5_2 C6_2 C10_2 119.7(2) . . ?
C1_2 C6_2 C10_2 120.5(2) . . ?
C2_2 C7_2 H7A_2 109.5 . . ?
C2_2 C7_2 H7B_2 109.5 . . ?
H7A_2 C7_2 H7B_2 109.5 . . ?
C2_2 C7_2 H7C_2 109.5 . . ?
H7A_2 C7_2 H7C_2 109.5 . . ?
H7B_2 C7_2 H7C_2 109.5 . . ?
C3_2 C8_2 H8A_2 109.5 . . ?
C3_2 C8_2 H8B_2 109.5 . . ?
H8A_2 C8_2 H8B_2 109.5 . . ?
C3_2 C8_2 H8C_2 109.5 . . ?
H8A_2 C8_2 H8C_2 109.5 . . ?
H8B_2 C8_2 H8C_2 109.5 . . ?
C5_2 C9_2 H9A_2 109.5 . . ?
C5_2 C9_2 H9B_2 109.5 . . ?
H9A_2 C9_2 H9B_2 109.5 . . ?
C5_2 C9_2 H9C_2 109.5 . . ?
H9A_2 C9_2 H9C_2 109.5 . . ?
H9B_2 C9_2 H9C_2 109.5 . . ?
C6_2 C10_2 H10A_2 109.5 . . ?
C6_2 C10_2 H10B_2 109.5 . . ?
H10A_2 C10_2 H10B_2 109.5 . . ?
C6_2 C10_2 H10C_2 109.5 . . ?
H10A_2 C10_2 H10C_2 109.5 . . ?
H10B_2 C10_2 H10C_2 109.5 . . ?
C2_5 C1_5 H1A_5 109.5 . . ?
C2_5 C1_5 H1B_5 109.5 . . ?
H1A_5 C1_5 H1B_5 109.5 . . ?
C2_5 C1_5 H1C_5 109.5 . . ?
H1A_5 C1_5 H1C_5 109.5 . . ?
H1B_5 C1_5 H1C_5 109.5 . . ?
C3_5 C2_5 C1_5 117.4(5) . . ?
C3_5 C2_5 H2A_5 108.0 . . ?
C1_5 C2_5 H2A_5 108.0 . . ?
C3_5 C2_5 H2B_5 108.0 . . ?
C1_5 C2_5 H2B_5 108.0 . . ?
H2A_5 C2_5 H2B_5 107.2 . . ?
C2_5 C3_5 C4_5 114.6(4) . . ?
C2_5 C3_5 H3A_5 108.6 . . ?
C4_5 C3_5 H3A_5 108.6 . . ?
C2_5 C3_5 H3B_5 108.6 . . ?
C4_5 C3_5 H3B_5 108.6 . . ?
H3A_5 C3_5 H3B_5 107.6 . . ?
C5_5 C4_5 C3_5 110.0(4) . . ?
C5_5 C4_5 H4A_5 109.7 . . ?
C3_5 C4_5 H4A_5 109.7 . . ?
C5_5 C4_5 H4B_5 109.7 . . ?
C3_5 C4_5 H4B_5 109.7 . . ?
H4A_5 C4_5 H4B_5 108.2 . . ?
C4_5 C5_5 H5A_5 109.5 . . ?
C4_5 C5_5 H5B_5 109.5 . . ?
H5A_5 C5_5 H5B_5 109.5 . . ?
C4_5 C5_5 H5C_5 109.5 . . ?
H5A_5 C5_5 H5C_5 109.5 . . ?
H5B_5 C5_5 H5C_5 109.5 . . ?
C2_15 C1_15 H1A_15 109.5 . . ?
C2_15 C1_15 H1B_15 109.5 . . ?
H1A_15 C1_15 H1B_15 109.5 . . ?
C2_15 C1_15 H1C_15 109.5 . . ?
H1A_15 C1_15 H1C_15 109.5 . . ?
H1B_15 C1_15 H1C_15 109.5 . . ?
C1_15 C2_15 C3_15 122(2) . . ?
C1_15 C2_15 H2A_15 106.8 . . ?
C3_15 C2_15 H2A_15 106.8 . . ?
C1_15 C2_15 H2B_15 106.8 . . ?
C3_15 C2_15 H2B_15 106.8 . . ?
H2A_15 C2_15 H2B_15 106.7 . . ?
C2_15 C3_15 C4_15 116.3(17) . . ?
C2_15 C3_15 H3A_15 108.2 . . ?
C4_15 C3_15 H3A_15 108.2 . . ?
C2_15 C3_15 H3B_15 108.2 . . ?
C4_15 C3_15 H3B_15 108.2 . . ?
H3A_15 C3_15 H3B_15 107.4 . . ?
C5_15 C4_15 C3_15 102.7(18) . . ?
C5_15 C4_15 H4A_15 111.2 . . ?
C3_15 C4_15 H4A_15 111.2 . . ?
C5_15 C4_15 H4B_15 111.2 . . ?
C3_15 C4_15 H4B_15 111.2 . . ?
H4A_15 C4_15 H4B_15 109.1 . . ?
C4_15 C5_15 H5A_15 109.5 . . ?
C4_15 C5_15 H5B_15 109.5 . . ?
H5A_15 C5_15 H5B_15 109.5 . . ?
C4_15 C5_15 H5C_15 109.5 . . ?
H5A_15 C5_15 H5C_15 109.5 . . ?
H5B_15 C5_15 H5C_15 109.5 . . ?

loop_
_geom_bond_atom_site_label_1
_geom_bond_atom_site_label_2
_geom_bond_distance
_geom_bond_site_symmetry_2
_geom_bond_publ_flag
C1_1 C2_1 1.365(3) . ?
C1_1 C1_3 1.481(3) . ?
C1_1 B1_1 1.574(4) . ?
C2_1 C1_4 1.482(3) . ?
C2_1 C3_1 1.501(3) . ?
C3_1 C4_1 1.375(3) . ?
C3_1 C8_1 1.418(3) . ?
C8_1 C7_1 1.379(3) . ?
C8_1 B1_1 1.573(4) . ?
B1_1 C1_2 1.559(4) . ?
C4_1 C5_1 1.404(3) . ?
C4_1 H6_1 0.9500 . ?
C5_1 C6_1 1.371(4) . ?
C5_1 H7_1 0.9500 . ?
C6_1 C7_1 1.401(4) . ?
C6_1 H8_1 0.9500 . ?
C7_1 H9_1 0.9500 . ?
C1_3 C6_3 1.400(3) . ?
C1_3 C2_3 1.400(3) . ?
C2_3 C3_3 1.394(3) . ?
C2_3 H2_3 0.9500 . ?
C3_3 C4_3 1.376(4) . ?
C3_3 H3_3 0.9500 . ?
C4_3 C5_3 1.395(4) . ?
C4_3 H4_3 0.9500 . ?
C5_3 C6_3 1.383(3) . ?
C5_3 H5_3 0.9500 . ?
C6_3 H6_3 0.9500 . ?
C1_4 C6_4 1.388(4) . ?
C1_4 C2_4 1.406(3) . ?
C2_4 C3_4 1.388(3) . ?
C2_4 H2_4 0.9500 . ?
C3_4 C4_4 1.382(4) . ?
C3_4 H3_4 0.9500 . ?
C4_4 C5_4 1.384(4) . ?
C4_4 H4_4 0.9500 . ?
C5_4 C6_4 1.388(3) . ?
C5_4 H5_4 0.9500 . ?
C6_4 H6_4 0.9500 . ?
C1_2 C2_2 1.411(4) . ?
C1_2 C6_2 1.416(3) . ?
C2_2 C3_2 1.398(3) . ?
C2_2 C7_2 1.512(3) . ?
C3_2 C4_2 1.402(4) . ?
C3_2 C8_2 1.507(4) . ?
C4_2 C5_2 1.396(4) . ?
C4_2 H4_2 0.9500 . ?
C5_2 C6_2 1.401(3) . ?
C5_2 C9_2 1.502(4) . ?
C6_2 C10_2 1.501(4) . ?
C7_2 H7A_2 0.9800 . ?
C7_2 H7B_2 0.9800 . ?
C7_2 H7C_2 0.9800 . ?
C8_2 H8A_2 0.9800 . ?
C8_2 H8B_2 0.9800 . ?
C8_2 H8C_2 0.9800 . ?
C9_2 H9A_2 0.9800 . ?
C9_2 H9B_2 0.9800 . ?
C9_2 H9C_2 0.9800 . ?
C10_2 H10A_2 0.9800 . ?
C10_2 H10B_2 0.9800 . ?
C10_2 H10C_2 0.9800 . ?
C1_5 C2_5 1.504(7) . ?
C1_5 H1A_5 0.9800 . ?
C1_5 H1B_5 0.9800 . ?
C1_5 H1C_5 0.9800 . ?
C2_5 C3_5 1.458(5) . ?
C2_5 H2A_5 0.9900 . ?
C2_5 H2B_5 0.9900 . ?
C3_5 C4_5 1.540(6) . ?
C3_5 H3A_5 0.9900 . ?
C3_5 H3B_5 0.9900 . ?
C4_5 C5_5 1.447(6) . ?
C4_5 H4A_5 0.9900 . ?
C4_5 H4B_5 0.9900 . ?
C5_5 H5A_5 0.9800 . ?
C5_5 H5B_5 0.9800 . ?
C5_5 H5C_5 0.9800 . ?
C1_15 C2_15 1.481(18) . ?
C1_15 H1A_15 0.9800 . ?
C1_15 H1B_15 0.9800 . ?
C1_15 H1C_15 0.9800 . ?
C2_15 C3_15 1.484(16) . ?
C2_15 H2A_15 0.9900 . ?
C2_15 H2B_15 0.9900 . ?
C3_15 C4_15 1.528(17) . ?
C3_15 H3A_15 0.9900 . ?
C3_15 H3B_15 0.9900 . ?
C4_15 C5_15 1.489(19) . ?
C4_15 H4A_15 0.9900 . ?
C4_15 H4B_15 0.9900 . ?
C5_15 H5A_15 0.9800 . ?
C5_15 H5B_15 0.9800 . ?
C5_15 H5C_15 0.9800 . ?

loop_
_geom_torsion_atom_site_label_1
_geom_torsion_atom_site_label_2
_geom_torsion_atom_site_label_3
_geom_torsion_atom_site_label_4
_geom_torsion
_geom_torsion_site_symmetry_1
_geom_torsion_site_symmetry_2
_geom_torsion_site_symmetry_3
_geom_torsion_site_symmetry_4
_geom_torsion_publ_flag
C1_3 C1_1 C2_1 C1_4 5.5(4) . . . . ?
B1_1 C1_1 C2_1 C1_4 -175.5(2) . . . . ?
C1_3 C1_1 C2_1 C3_1 179.9(2) . . . . ?
B1_1 C1_1 C2_1 C3_1 -1.1(3) . . . . ?
C1_1 C2_1 C3_1 C4_1 -177.6(3) . . . . ?
C1_4 C2_1 C3_1 C4_1 -2.7(4) . . . . ?
C1_1 C2_1 C3_1 C8_1 -0.6(3) . . . . ?
C1_4 C2_1 C3_1 C8_1 174.2(2) . . . . ?
C4_1 C3_1 C8_1 C7_1 -0.1(4) . . . . ?
C2_1 C3_1 C8_1 C7_1 -177.3(2) . . . . ?
C4_1 C3_1 C8_1 B1_1 179.3(2) . . . . ?
C2_1 C3_1 C8_1 B1_1 2.1(3) . . . . ?
C7_1 C8_1 B1_1 C1_2 -5.7(5) . . . . ?
C3_1 C8_1 B1_1 C1_2 175.0(2) . . . . ?
C7_1 C8_1 B1_1 C1_1 176.6(3) . . . . ?
C3_1 C8_1 B1_1 C1_1 -2.6(3) . . . . ?
C2_1 C1_1 B1_1 C1_2 -175.2(3) . . . . ?
C1_3 C1_1 B1_1 C1_2 3.8(4) . . . . ?
C2_1 C1_1 B1_1 C8_1 2.3(3) . . . . ?
C1_3 C1_1 B1_1 C8_1 -178.7(2) . . . . ?
C8_1 C3_1 C4_1 C5_1 0.5(4) . . . . ?
C2_1 C3_1 C4_1 C5_1 177.2(2) . . . . ?
C3_1 C4_1 C5_1 C6_1 -0.6(4) . . . . ?
C4_1 C5_1 C6_1 C7_1 0.3(4) . . . . ?
C3_1 C8_1 C7_1 C6_1 -0.3(4) . . . . ?
B1_1 C8_1 C7_1 C6_1 -179.5(3) . . . . ?
C5_1 C6_1 C7_1 C8_1 0.2(4) . . . . ?
C2_1 C1_1 C1_3 C6_3 -141.7(3) . . . . ?
B1_1 C1_1 C1_3 C6_3 39.5(4) . . . . ?
C2_1 C1_1 C1_3 C2_3 40.7(4) . . . . ?
B1_1 C1_1 C1_3 C2_3 -138.2(3) . . . . ?
C6_3 C1_3 C2_3 C3_3 0.1(4) . . . . ?
C1_1 C1_3 C2_3 C3_3 177.8(2) . . . . ?
C1_3 C2_3 C3_3 C4_3 1.0(4) . . . . ?
C2_3 C3_3 C4_3 C5_3 -0.5(4) . . . . ?
C3_3 C4_3 C5_3 C6_3 -1.0(4) . . . . ?
C4_3 C5_3 C6_3 C1_3 2.1(4) . . . . ?
C2_3 C1_3 C6_3 C5_3 -1.6(4) . . . . ?
C1_1 C1_3 C6_3 C5_3 -179.4(2) . . . . ?
C1_1 C2_1 C1_4 C6_4 47.5(4) . . . . ?
C3_1 C2_1 C1_4 C6_4 -126.4(3) . . . . ?
C1_1 C2_1 C1_4 C2_4 -135.9(3) . . . . ?
C3_1 C2_1 C1_4 C2_4 50.2(3) . . . . ?
C6_4 C1_4 C2_4 C3_4 0.5(4) . . . . ?
C2_1 C1_4 C2_4 C3_4 -176.1(2) . . . . ?
C1_4 C2_4 C3_4 C4_4 1.1(4) . . . . ?
C2_4 C3_4 C4_4 C5_4 -2.3(4) . . . . ?
C3_4 C4_4 C5_4 C6_4 1.7(4) . . . . ?
C4_4 C5_4 C6_4 C1_4 0.0(4) . . . . ?
C2_4 C1_4 C6_4 C5_4 -1.1(4) . . . . ?
C2_1 C1_4 C6_4 C5_4 175.6(2) . . . . ?
C8_1 B1_1 C1_2 C2_2 -107.5(3) . . . . ?
C1_1 B1_1 C1_2 C2_2 69.5(4) . . . . ?
C8_1 B1_1 C1_2 C6_2 69.2(3) . . . . ?
C1_1 B1_1 C1_2 C6_2 -113.8(3) . . . . ?
C6_2 C1_2 C2_2 C3_2 0.4(4) . . . . ?
B1_1 C1_2 C2_2 C3_2 177.1(2) . . . . ?
C6_2 C1_2 C2_2 C7_2 -178.8(2) . . . . ?
B1_1 C1_2 C2_2 C7_2 -2.1(3) . . . . ?
C1_2 C2_2 C3_2 C4_2 -0.4(4) . . . . ?
C7_2 C2_2 C3_2 C4_2 178.8(2) . . . . ?
C1_2 C2_2 C3_2 C8_2 -179.4(2) . . . . ?
C7_2 C2_2 C3_2 C8_2 -0.2(4) . . . . ?
C2_2 C3_2 C4_2 C5_2 0.4(4) . . . . ?
C8_2 C3_2 C4_2 C5_2 179.4(2) . . . . ?
C3_2 C4_2 C5_2 C6_2 -0.4(4) . . . . ?
C3_2 C4_2 C5_2 C9_2 179.7(2) . . . . ?
C4_2 C5_2 C6_2 C1_2 0.4(4) . . . . ?
C9_2 C5_2 C6_2 C1_2 -179.7(2) . . . . ?
C4_2 C5_2 C6_2 C10_2 177.8(2) . . . . ?
C9_2 C5_2 C6_2 C10_2 -2.4(4) . . . . ?
C2_2 C1_2 C6_2 C5_2 -0.4(4) . . . . ?
B1_1 C1_2 C6_2 C5_2 -177.1(2) . . . . ?
C2_2 C1_2 C6_2 C10_2 -177.8(2) . . . . ?
B1_1 C1_2 C6_2 C10_2 5.5(4) . . . . ?
C1_5 C2_5 C3_5 C4_5 -179.1(6) . . . . ?
C2_5 C3_5 C4_5 C5_5 -179.1(4) . . . . ?
C1_15 C2_15 C3_15 C4_15 -175(4) . . . . ?
C2_15 C3_15 C4_15 C5_15 143(2) . . . . ?
